data_4118190
loop_
_publ_author_name
'Ying-Li Rao'
'Leanne D. Chen'
'Nicholas J. Mosey'
'Suning Wang'

_publ_section_title
;
 Stepwise Intramolecular Photoisomerization of NHC-Chelate Dimesitylboron
 Compounds with C-C Bond Formation and C-H Bond Insertion
;
_journal_name_full 'Journal of the American Chemical Society'
_journal_page_first 11026
_journal_page_last 11034
_journal_paper_doi 10.1021/ja304211v
_journal_volume 134
_journal_year 2012
_chemical_formula_sum 'C27 H29 B N2'
_chemical_formula_weight 392.33
_chemical_name_systematic
; 
 ? 
;
_space_group_IT_number 15
_symmetry_cell_setting monoclinic
_symmetry_space_group_name_Hall '-C 2yc'
_symmetry_space_group_name_H-M 'C 1 2/c 1'
_atom_sites_solution_hydrogens geom
_atom_sites_solution_primary direct
_atom_sites_solution_secondary difmap
_audit_creation_method SHELXL-97
_cell_angle_alpha 90.00
_cell_angle_beta 100.955(6)
_cell_angle_gamma 90.00
_cell_formula_units_Z 8
_cell_length_a 12.909(4)
_cell_length_b 11.611(4)
_cell_length_c 30.691(9)
_cell_measurement_temperature 293(2)
_cell_volume 4516(2)
_computing_structure_refinement 'SHELXL-97 (Sheldrick, 1997)'
_computing_structure_solution 'SHELXS-97 (Sheldrick, 1990)'
_diffrn_ambient_temperature 293(2)
_diffrn_measured_fraction_theta_full 0.990
_diffrn_measured_fraction_theta_max 0.990
_diffrn_radiation_monochromator graphite
_diffrn_radiation_source 'fine-focus sealed tube'
_diffrn_radiation_type MoK\a
_diffrn_radiation_wavelength 0.71073
_diffrn_reflns_av_R_equivalents 0.0539
_diffrn_reflns_av_sigmaI/netI 0.0972
_diffrn_reflns_limit_h_max 15
_diffrn_reflns_limit_h_min -13
_diffrn_reflns_limit_k_max 7
_diffrn_reflns_limit_k_min -14
_diffrn_reflns_limit_l_max 32
_diffrn_reflns_limit_l_min -37
_diffrn_reflns_number 7806
_diffrn_reflns_theta_full 26.00
_diffrn_reflns_theta_max 26.00
_diffrn_reflns_theta_min 2.38
_exptl_absorpt_coefficient_mu 0.066
_exptl_absorpt_correction_T_max 0.9980
_exptl_absorpt_correction_T_min 0.9967
_exptl_absorpt_correction_type multi-scan
_exptl_crystal_density_diffrn 1.154
_exptl_crystal_F_000 1680
_exptl_crystal_size_max 0.05
_exptl_crystal_size_mid 0.03
_exptl_crystal_size_min 0.03
_refine_diff_density_max 0.392
_refine_diff_density_min -0.184
_refine_diff_density_rms 0.048
_refine_ls_extinction_coef 0.0022(5)
_refine_ls_extinction_expression Fc^*^=kFc[1+0.001xFc^2^\l^3^/sin(2\q)]^-1/4^
_refine_ls_extinction_method SHELXL
_refine_ls_goodness_of_fit_ref 1.062
_refine_ls_hydrogen_treatment constr
_refine_ls_matrix_type full
_refine_ls_number_parameters 278
_refine_ls_number_reflns 4393
_refine_ls_number_restraints 0
_refine_ls_restrained_S_all 1.062
_refine_ls_R_factor_all 0.1708
_refine_ls_R_factor_gt 0.0937
_refine_ls_shift/su_max 0.000
_refine_ls_shift/su_mean 0.000
_refine_ls_structure_factor_coef Fsqd
_refine_ls_weighting_details 'calc w=1/[\s^2^(Fo^2^)+(0.0380P)^2^+14.0000P] where P=(Fo^2^+2Fc^2^)/3'
_refine_ls_weighting_scheme calc
_refine_ls_wR_factor_gt 0.1971
_refine_ls_wR_factor_ref 0.2343
_reflns_number_gt 2267
_reflns_number_total 4393
_reflns_threshold_expression >2sigma(I)
_cod_data_source_file ja304211v_si_006.cif
_cod_data_source_block yr43
_cod_database_code 4118190

loop_
_symmetry_equiv_pos_as_xyz
'x, y, z'
'-x, y, -z+1/2'
'x+1/2, y+1/2, z'
'-x+1/2, y+1/2, -z+1/2'
'-x, -y, -z'
'x, -y, z-1/2'
'-x+1/2, -y+1/2, -z'
'x+1/2, -y+1/2, z-1/2'

loop_
_atom_site_label
_atom_site_type_symbol
_atom_site_fract_x
_atom_site_fract_y
_atom_site_fract_z
_atom_site_U_iso_or_equiv
_atom_site_adp_type
_atom_site_occupancy
_atom_site_symmetry_multiplicity
_atom_site_calc_flag
_atom_site_refinement_flags
B1 B 0.3649(4) 0.3227(5) 0.13336(15) 0.0539(13) Uani 1 1 d .
C1 C 0.3384(3) 0.2100(4) 0.10034(13) 0.0589(12) Uani 1 1 d .
C2 C 0.2704(4) 0.1984(5) 0.05963(15) 0.0708(14) Uani 1 1 d .
H2A H 0.2269 0.2593 0.0481 0.085 Uiso 1 1 calc R
C3 C 0.2676(4) 0.0970(5) 0.03662(17) 0.0769(16) Uani 1 1 d .
H3A H 0.2212 0.0900 0.0096 0.092 Uiso 1 1 calc R
C4 C 0.3308(5) 0.0059(6) 0.05211(19) 0.094(2) Uani 1 1 d .
H4A H 0.3259 -0.0621 0.0359 0.113 Uiso 1 1 calc R
C5 C 0.4040(4) 0.0142(5) 0.09283(18) 0.0825(16) Uani 1 1 d .
H5A H 0.4487 -0.0462 0.1039 0.099 Uiso 1 1 calc R
C6 C 0.4046(3) 0.1171(4) 0.11484(14) 0.0573(12) Uani 1 1 d .
C7 C 0.5565(3) 0.0900(5) 0.18326(15) 0.0684(14) Uani 1 1 d .
H7A H 0.5776 0.0137 0.1820 0.082 Uiso 1 1 calc R
C8 C 0.5958(4) 0.1701(5) 0.21315(16) 0.0668(14) Uani 1 1 d .
H8A H 0.6507 0.1593 0.2372 0.080 Uiso 1 1 calc R
C9 C 0.4680(3) 0.2578(4) 0.16510(14) 0.0527(11) Uani 1 1 d .
C10 C 0.2939(3) 0.3507(4) 0.17177(12) 0.0502(11) Uani 1 1 d .
C11 C 0.2090(3) 0.2810(4) 0.18069(13) 0.0540(11) Uani 1 1 d .
C12 C 0.1667(3) 0.2997(4) 0.21897(14) 0.0589(12) Uani 1 1 d .
H12A H 0.1109 0.2537 0.2236 0.071 Uiso 1 1 calc R
C13 C 0.2039(4) 0.3831(4) 0.25004(14) 0.0607(13) Uani 1 1 d .
C14 C 0.2829(3) 0.4545(4) 0.24057(13) 0.0578(12) Uani 1 1 d .
H14A H 0.3074 0.5139 0.2602 0.069 Uiso 1 1 calc R
C15 C 0.3273(3) 0.4409(4) 0.20260(13) 0.0512(11) Uani 1 1 d .
C16 C 0.4072(4) 0.5304(4) 0.19472(15) 0.0664(14) Uani 1 1 d .
H16A H 0.4285 0.5755 0.2211 0.100 Uiso 1 1 calc R
H16B H 0.3761 0.5798 0.1707 0.100 Uiso 1 1 calc R
H16C H 0.4678 0.4926 0.1873 0.100 Uiso 1 1 calc R
C17 C 0.1595(4) 0.3993(6) 0.29176(16) 0.0940(19) Uani 1 1 d .
H17A H 0.1524 0.3256 0.3051 0.141 Uiso 1 1 calc R
H17B H 0.0916 0.4356 0.2845 0.141 Uiso 1 1 calc R
H17C H 0.2064 0.4469 0.3122 0.141 Uiso 1 1 calc R
C18 C 0.1572(4) 0.1877(5) 0.15028(16) 0.0766(15) Uani 1 1 d .
H18A H 0.0998 0.1553 0.1620 0.115 Uiso 1 1 calc R
H18B H 0.2078 0.1286 0.1479 0.115 Uiso 1 1 calc R
H18C H 0.1308 0.2196 0.1214 0.115 Uiso 1 1 calc R
C19 C 0.3889(3) 0.4300(4) 0.10184(13) 0.0522(11) Uani 1 1 d .
C20 C 0.4862(3) 0.4467(4) 0.08846(14) 0.0562(12) Uani 1 1 d .
C21 C 0.5035(4) 0.5364(4) 0.06106(15) 0.0656(13) Uani 1 1 d .
H21A H 0.5686 0.5420 0.0525 0.079 Uiso 1 1 calc R
C22 C 0.4269(4) 0.6184(4) 0.04588(14) 0.0650(13) Uani 1 1 d .
C23 C 0.3302(4) 0.6012(4) 0.05769(14) 0.0661(14) Uani 1 1 d .
H23A H 0.2765 0.6535 0.0475 0.079 Uiso 1 1 calc R
C24 C 0.3086(3) 0.5096(4) 0.08401(13) 0.0587(12) Uani 1 1 d .
C25 C 0.1959(4) 0.4991(5) 0.09214(17) 0.0862(18) Uani 1 1 d .
H25A H 0.1485 0.5381 0.0689 0.129 Uiso 1 1 calc R
H25B H 0.1915 0.5334 0.1202 0.129 Uiso 1 1 calc R
H25C H 0.1767 0.4193 0.0924 0.129 Uiso 1 1 calc R
C26 C 0.4490(5) 0.7167(5) 0.01733(18) 0.0954(19) Uani 1 1 d .
H26A H 0.3849 0.7392 -0.0021 0.143 Uiso 1 1 calc R
H26B H 0.4999 0.6932 0.0000 0.143 Uiso 1 1 calc R
H26C H 0.4764 0.7807 0.0358 0.143 Uiso 1 1 calc R
C27 C 0.5790(4) 0.3646(5) 0.10199(17) 0.0808(16) Uani 1 1 d .
H27A H 0.6321 0.3808 0.0848 0.121 Uiso 1 1 calc R
H27B H 0.5551 0.2866 0.0968 0.121 Uiso 1 1 calc R
H27D H 0.6082 0.3747 0.1329 0.121 Uiso 1 1 calc R
N1 N 0.4765(3) 0.1474(4) 0.15434(12) 0.0618(11) Uani 1 1 d .
N2 N 0.5413(3) 0.2715(4) 0.20222(11) 0.0657(11) Uani 1 1 d .
H2C H 0.5527 0.3345 0.2170 0.079 Uiso 1 1 calc R

loop_
_atom_site_aniso_label
_atom_site_aniso_U_11
_atom_site_aniso_U_22
_atom_site_aniso_U_33
_atom_site_aniso_U_23
_atom_site_aniso_U_13
_atom_site_aniso_U_12
B1 0.049(3) 0.063(4) 0.049(3) -0.009(3) 0.006(2) -0.006(3)
C1 0.046(2) 0.080(4) 0.050(2) -0.001(2) 0.0081(19) -0.005(2)
C2 0.061(3) 0.094(4) 0.058(3) -0.013(3) 0.015(2) -0.015(3)
C3 0.076(4) 0.090(4) 0.068(3) -0.029(3) 0.021(3) -0.018(3)
C4 0.084(4) 0.121(6) 0.081(4) -0.051(4) 0.021(3) -0.018(4)
C5 0.073(3) 0.086(4) 0.088(4) -0.022(3) 0.014(3) 0.006(3)
C6 0.050(2) 0.070(3) 0.053(2) -0.009(2) 0.010(2) -0.007(2)
C7 0.054(3) 0.080(4) 0.068(3) 0.017(3) 0.002(2) 0.009(3)
C8 0.056(3) 0.076(4) 0.062(3) 0.008(3) -0.002(2) 0.015(3)
C9 0.050(2) 0.054(3) 0.055(2) -0.003(2) 0.015(2) -0.004(2)
C10 0.050(2) 0.052(3) 0.045(2) -0.003(2) 0.0016(18) 0.000(2)
C11 0.050(2) 0.061(3) 0.048(2) -0.002(2) 0.0041(19) 0.000(2)
C12 0.052(2) 0.068(3) 0.056(3) 0.006(2) 0.007(2) -0.002(2)
C13 0.055(3) 0.076(4) 0.050(2) 0.003(2) 0.005(2) 0.011(3)
C14 0.056(3) 0.067(3) 0.045(2) -0.006(2) -0.006(2) 0.012(2)
C15 0.043(2) 0.060(3) 0.047(2) -0.001(2) -0.0007(18) 0.005(2)
C16 0.062(3) 0.067(3) 0.063(3) -0.012(2) -0.003(2) -0.007(3)
C17 0.093(4) 0.136(6) 0.057(3) -0.006(3) 0.023(3) 0.023(4)
C18 0.072(3) 0.087(4) 0.073(3) -0.018(3) 0.021(3) -0.029(3)
C19 0.050(2) 0.062(3) 0.042(2) -0.007(2) 0.0023(18) -0.003(2)
C20 0.050(2) 0.066(3) 0.050(2) -0.001(2) 0.0032(19) -0.001(2)
C21 0.063(3) 0.073(4) 0.059(3) 0.004(3) 0.006(2) -0.009(3)
C22 0.075(3) 0.066(3) 0.050(3) -0.001(2) 0.001(2) -0.006(3)
C23 0.067(3) 0.072(4) 0.053(3) 0.000(3) -0.003(2) 0.010(3)
C24 0.054(3) 0.075(4) 0.042(2) -0.003(2) -0.0020(19) 0.004(2)
C25 0.058(3) 0.121(5) 0.077(3) 0.012(3) 0.009(3) 0.021(3)
C26 0.110(5) 0.090(5) 0.085(4) 0.017(3) 0.014(3) -0.006(4)
C27 0.060(3) 0.105(5) 0.080(3) 0.021(3) 0.020(3) 0.010(3)
N1 0.049(2) 0.073(3) 0.060(2) 0.001(2) 0.0029(17) 0.002(2)
N2 0.057(2) 0.081(3) 0.054(2) -0.005(2) -0.0028(18) 0.005(2)

loop_
_atom_type_symbol
_atom_type_description
_atom_type_scat_dispersion_real
_atom_type_scat_dispersion_imag
_atom_type_scat_source
C C 0.0033 0.0016 'International Tables Vol C Tables 4.2.6.8 and 6.1.1.4'
H H 0.0000 0.0000 'International Tables Vol C Tables 4.2.6.8 and 6.1.1.4'
B B 0.0013 0.0007 'International Tables Vol C Tables 4.2.6.8 and 6.1.1.4'
N N 0.0061 0.0033 'International Tables Vol C Tables 4.2.6.8 and 6.1.1.4'

loop_
_geom_angle_atom_site_label_1
_geom_angle_atom_site_label_2
_geom_angle_atom_site_label_3
_geom_angle
C19 B1 C1 106.3(3)
C19 B1 C10 117.5(4)
C1 B1 C10 120.9(4)
C19 B1 C9 117.8(4)
C1 B1 C9 92.9(4)
C10 B1 C9 99.2(3)
C2 C1 C6 117.1(5)
C2 C1 B1 130.6(5)
C6 C1 B1 111.9(4)
C3 C2 C1 119.7(5)
C4 C3 C2 122.1(5)
C3 C4 C5 120.5(6)
C6 C5 C4 115.7(5)
C5 C6 C1 124.8(4)
C5 C6 N1 125.1(5)
C1 C6 N1 110.0(4)
C8 C7 N1 104.0(4)
C7 C8 N2 108.5(4)
N1 C9 N2 104.2(4)
N1 C9 B1 112.5(4)
N2 C9 B1 142.6(4)
C15 C10 C11 115.8(4)
C15 C10 B1 118.6(4)
C11 C10 B1 125.0(4)
C12 C11 C10 120.5(4)
C12 C11 C18 115.7(4)
C10 C11 C18 123.8(4)
C13 C12 C11 123.2(4)
C12 C13 C14 116.6(4)
C12 C13 C17 122.3(5)
C14 C13 C17 121.0(5)
C13 C14 C15 122.6(4)
C14 C15 C10 121.0(4)
C14 C15 C16 117.0(4)
C10 C15 C16 121.9(4)
C20 C19 C24 115.2(4)
C20 C19 B1 123.8(4)
C24 C19 B1 121.0(4)
C21 C20 C19 122.5(4)
C21 C20 C27 115.3(4)
C19 C20 C27 122.2(4)
C20 C21 C22 122.3(5)
C23 C22 C21 115.8(5)
C23 C22 C26 123.1(5)
C21 C22 C26 121.1(5)
C22 C23 C24 123.6(5)
C23 C24 C19 120.5(4)
C23 C24 C25 117.2(4)
C19 C24 C25 122.3(4)
C9 N1 C7 112.8(4)
C9 N1 C6 112.1(4)
C7 N1 C6 135.0(4)
C9 N2 C8 110.5(4)

loop_
_geom_bond_atom_site_label_1
_geom_bond_atom_site_label_2
_geom_bond_distance
B1 C19 1.643(7)
B1 C1 1.650(7)
B1 C10 1.657(6)
B1 C9 1.672(6)
C1 C2 1.390(6)
C1 C6 1.396(6)
C2 C3 1.370(7)
C3 C4 1.365(8)
C4 C5 1.420(7)
C5 C6 1.372(7)
C6 N1 1.423(5)
C7 C8 1.337(6)
C7 N1 1.397(5)
C8 N2 1.379(6)
C9 N1 1.334(5)
C9 N2 1.345(5)
C10 C15 1.423(6)
C10 C11 1.429(6)
C11 C12 1.403(6)
C11 C18 1.502(6)
C12 C13 1.379(6)
C13 C14 1.387(6)
C13 C17 1.511(6)
C14 C15 1.402(6)
C15 C16 1.516(6)
C19 C20 1.407(6)
C19 C24 1.419(6)
C20 C21 1.383(6)
C20 C27 1.526(6)
C21 C22 1.387(6)
C22 C23 1.379(7)
C22 C26 1.499(7)
C23 C24 1.396(6)
C24 C25 1.527(6)

loop_
_cod_related_entry_id
_cod_related_entry_database
_cod_related_entry_code
1 ChemSpider 30660641
